data_9011353
loop_
_publ_author_name
'Miyawaki, R.'
'Nakai, I.'
'Nagashima, K.'

_publ_section_title
;
 Structure of homilite, Ca2.00(Fe0.90Mn0.03)B2.00Si2.00O9.86(OH)0.14
 Note: anisoB's form ICSD
;
_journal_name_full 'Acta Crystallographica, Section C'
_journal_page_first 13
_journal_page_last 15
_journal_paper_doi 10.1107/S010827018500261X
_journal_volume 41
_journal_year 1985
_chemical_compound_source 'Stoko, Brevig, Langesundfjord, Norway'
_chemical_formula_sum 'B2 Ca2 Fe0.9 H0.14 Mn0.03 O10 Si2'
_chemical_name_mineral Homilite
_space_group_IT_number 14
_symmetry_space_group_name_Hall '-P 2yab'
_symmetry_space_group_name_H-M 'P 1 21/a 1'
_cell_angle_alpha 90
_cell_angle_beta 90.61
_cell_angle_gamma 90
_cell_formula_units_Z 2
_cell_length_a 9.786
_cell_length_b 7.621
_cell_length_c 4.776
_cell_volume 356.170
_database_code_amcsd 0010002
_exptl_crystal_density_diffrn 3.450
_cod_original_formula_sum 'Ca2 Fe.9 Mn.03 B2 Si2 O10 H.14'
_cod_database_code 9011353

loop_
_space_group_symop_operation_xyz
x,y,z
1/2+x,1/2-y,z
1/2-x,1/2+y,-z
-x,-y,-z

loop_
_atom_site_aniso_label
_atom_site_aniso_U_11
_atom_site_aniso_U_22
_atom_site_aniso_U_33
_atom_site_aniso_U_12
_atom_site_aniso_U_13
_atom_site_aniso_U_23
Ca 0.00640 0.00950 0.00855 -0.00034 -0.00076 0.00022
Fe 0.00645 0.00992 0.00670 0.00083 0.00017 0.00039
Mn 0.00645 0.00992 0.00670 0.00083 0.00017 0.00039
B 0.00582 0.00736 0.00659 0.00000 -0.00024 -0.00018
Si 0.00572 0.00780 0.00751 -0.00057 0.00000 -0.00002
O1 0.00839 0.01118 0.01179 -0.00076 0.00095 -0.00313
O2 0.00703 0.00912 0.00809 0.00113 -0.00095 -0.00018
O3 0.00640 0.01177 0.00867 -0.00189 0.00024 0.00000
O4 0.00820 0.00765 0.00936 0.00038 -0.00095 0.00055
O5 0.00820 0.01177 0.00786 -0.00038 0.00024 -0.00055
O-H6 0.00820 0.01177 0.00786 -0.00038 0.00024 -0.00055

loop_
_atom_site_label
_atom_site_fract_x
_atom_site_fract_y
_atom_site_fract_z
_atom_site_occupancy
_atom_site_U_iso_or_equiv
_atom_site_type_symbol
_atom_site_attached_hydrogens
Ca 0.33389 0.10224 0.00685 1.00000 0.00811 Ca 0
Fe 0.00000 0.00000 0.00000 0.90000 0.00773 Fe 0
Mn 0.00000 0.00000 0.00000 0.03000 0.00773 Mn 0
B 0.33820 0.40810 0.45960 1.00000 0.00659 B 0
Si 0.08380 0.26757 0.53051 1.00000 0.00697 Si 0
O1 0.03590 0.39910 0.76250 1.00000 0.01051 O 0
O2 0.45530 0.29910 0.32830 1.00000 0.00811 O 0
O3 0.20900 0.33520 0.33040 1.00000 0.00887 O 0
O4 0.14390 0.08630 0.68280 1.00000 0.00836 O 0
O5 0.34110 0.41300 0.75830 0.93000 0.00925 O 0
O-H6 0.34110 0.41300 0.75830 0.07000 0.00925 O 1

loop_
_cod_changelog_entry_id
_cod_changelog_entry_author
_cod_changelog_entry_date
_cod_changelog_entry_text
1
;cod-tools version 3.8.0
Id: cif_guess_AMCSD_atom_types 9574 2023-05-10 09:00:05Z saulius
;
2023-05-10T18:53:08+03:00
;Derived atom types and hydrogen counts
from atom names that follow the AMCSD naming convention
(Wat == water, O-H == hydroxyl).
;
2
;cod-tools version 3.10.1
Id: cif_fix_AMCSD_aniso_labels 10200 2024-08-01 14:09:44Z saulius
;
2024-08-02T12:21:40+03:00
;Changed the following '_atom_site_aniso_label' values:
'OH6' -> 'O-H6'
;

loop_
_cod_related_entry_id
_cod_related_entry_database
_cod_related_entry_code
1 AMCSD 0010002
